data_4335188
loop_
_publ_author_name
'Christopher J. Whiteoak'
'James D. Nobbs'
'Evgeny Kiryushchenkov'
'Sandro Pagano'
'Andrew J.P. White'
'George J.P. Britovsek'

_publ_section_title
;
 Tri(pyridylmethyl)phosphine: The Elusive Congener of TPA Shows
 Surprisingly Different Coordination Behavior
;
_journal_name_full 'Inorganic Chemistry'
_journal_page_first 7000
_journal_page_last 7009
_journal_paper_doi 10.1021/ic4005196
_journal_volume 52
_journal_year 2013
_chemical_formula_moiety 'C24 H27 N6 P Ru, 2(F6 Sb), 0.5(C4 H10 O), 0.5(C2 H3 N)'
_chemical_formula_sum 'C27 H33.5 F12 N6.5 O0.5 P Ru Sb2'
_chemical_formula_weight 1060.64
_chemical_name_systematic
; 
 ? 
;
_space_group_IT_number 14
_symmetry_cell_setting monoclinic
_symmetry_space_group_name_Hall '-P 2yn'
_symmetry_space_group_name_H-M 'P 1 21/n 1'
_atom_sites_solution_hydrogens geom
_atom_sites_solution_primary direct
_atom_sites_solution_secondary difmap
_audit_creation_method SHELXL-97
_cell_angle_alpha 90.00
_cell_angle_beta 101.078(4)
_cell_angle_gamma 90.00
_cell_formula_units_Z 8
_cell_length_a 10.7301(3)
_cell_length_b 37.0357(11)
_cell_length_c 20.8357(10)
_cell_measurement_reflns_used 16256
_cell_measurement_temperature 173(2)
_cell_measurement_theta_max 72.3118
_cell_measurement_theta_min 2.1562
_cell_volume 8125.8(5)
_computing_cell_refinement 'CrysAlis RED, Oxford Diffraction Ltd'
_computing_data_collection 'CrysAlis CCD, Oxford Diffraction Ltd'
_computing_data_reduction 'CrysAlis RED, Oxford Diffraction Ltd'
_computing_molecular_graphics 'Bruker SHELXTL'
_computing_publication_material 'Bruker SHELXTL'
_computing_structure_refinement 'SHELXL-97 (Sheldrick, 1997)'
_computing_structure_solution 'SHELXS-97 (Sheldrick, 1990)'
_diffrn_ambient_temperature 173(2)
_diffrn_detector_area_resol_mean 8.2556
_diffrn_measured_fraction_theta_full 0.989
_diffrn_measured_fraction_theta_max 0.984
_diffrn_measurement_device_type 'OD Xcalibur PX Ultra'
_diffrn_measurement_method 'omega scans'
_diffrn_radiation_monochromator graphite
_diffrn_radiation_source 'Enhance Ultra (Cu) x-ray Source'
_diffrn_radiation_type CuK\a
_diffrn_radiation_wavelength 1.54184
_diffrn_reflns_av_R_equivalents 0.0439
_diffrn_reflns_av_sigmaI/netI 0.0348
_diffrn_reflns_limit_h_max 13
_diffrn_reflns_limit_h_min -13
_diffrn_reflns_limit_k_max 45
_diffrn_reflns_limit_k_min -43
_diffrn_reflns_limit_l_max 25
_diffrn_reflns_limit_l_min -22
_diffrn_reflns_number 45251
_diffrn_reflns_theta_full 72.00
_diffrn_reflns_theta_max 72.46
_diffrn_reflns_theta_min 2.39
_diffrn_standards_number 0
_exptl_absorpt_coefficient_mu 14.579
_exptl_absorpt_correction_T_max 0.414
_exptl_absorpt_correction_T_min 0.079
_exptl_absorpt_correction_type analytical
_exptl_absorpt_process_details
; 
CrysAlisPro, Oxford Diffraction Ltd., 
Version 1.171.33.34d (release 27-02-2009 CrysAlis171 .NET) 
(compiled Feb 27 2009,15:38:38) 
Analytical numeric absorption correction using a multifaceted crystal 
model based on expressions derived by R.C. Clark & J.S. Reid. 
(Clark, R. C. & Reid, J. S. (1995). Acta Cryst. A51, 887-897) 
;
_exptl_crystal_colour Colourless
_exptl_crystal_density_diffrn 1.734
_exptl_crystal_description tablets
_exptl_crystal_F_000 4112
_exptl_crystal_size_max 0.28
_exptl_crystal_size_mid 0.25
_exptl_crystal_size_min 0.07
_refine_diff_density_max 1.652
_refine_diff_density_min -2.345
_refine_diff_density_rms 0.177
_refine_ls_extinction_coef 0.00023(2)
_refine_ls_extinction_expression Fc^*^=kFc[1+0.001xFc^2^\l^3^/sin(2\q)]^-1/4^
_refine_ls_extinction_method SHELXL
_refine_ls_goodness_of_fit_ref 1.101
_refine_ls_hydrogen_treatment constr
_refine_ls_matrix_type full
_refine_ls_number_parameters 1032
_refine_ls_number_reflns 15859
_refine_ls_number_restraints 1393
_refine_ls_restrained_S_all 1.122
_refine_ls_R_factor_all 0.0922
_refine_ls_R_factor_gt 0.0737
_refine_ls_shift/su_max 0.002
_refine_ls_shift/su_mean 0.000
_refine_ls_structure_factor_coef Fsqd
_refine_ls_weighting_details 'calc w=1/[\s^2^(Fo^2^)+(0.1340P)^2^+17.6486P] where P=(Fo^2^+2Fc^2^)/3'
_refine_ls_weighting_scheme calc
_refine_ls_wR_factor_gt 0.2200
_refine_ls_wR_factor_ref 0.2349
_reflns_number_gt 11889
_reflns_number_total 15859
_reflns_threshold_expression >2sigma(I)
_cod_data_source_file ic4005196_si_002_7.cif
_cod_data_source_block '[Ru(MeCN)3(TPP)](SbF6)2'
_cod_original_formula_sum 'C27 H33.50 F12 N6.50 O0.50 P Ru Sb2'
_cod_database_code 4335188

loop_
_symmetry_equiv_pos_as_xyz
'x, y, z'
'-x+1/2, y+1/2, -z+1/2'
'-x, -y, -z'
'x-1/2, -y-1/2, z-1/2'

loop_
_atom_site_label
_atom_site_type_symbol
_atom_site_fract_x
_atom_site_fract_y
_atom_site_fract_z
_atom_site_U_iso_or_equiv
_atom_site_adp_type
_atom_site_occupancy
_atom_site_symmetry_multiplicity
_atom_site_calc_flag
_atom_site_refinement_flags
_atom_site_disorder_assembly
_atom_site_disorder_group
Ru1A Ru 0.18972(6) 0.357904(15) 0.46878(3) 0.04934(18) Uani 1 1 d . . .
P1A P 0.0278(2) 0.39144(5) 0.42120(11) 0.0544(5) Uani 1 1 d . . .
C1A C -0.0318(10) 0.3694(3) 0.3412(5) 0.070(2) Uani 1 1 d . . .
H1AA H -0.1235 0.3640 0.3367 0.084 Uiso 1 1 calc R . .
H1AB H -0.0210 0.3859 0.3053 0.084 Uiso 1 1 calc R . .
C2A C 0.0402(8) 0.3348(2) 0.3362(4) 0.0542(17) Uani 1 1 d . . .
N3A N 0.1352(6) 0.32499(16) 0.3862(3) 0.0454(12) Uani 1 1 d . . .
C4A C 0.1972(8) 0.29386(19) 0.3806(4) 0.0493(16) Uani 1 1 d . . .
H4AA H 0.2651 0.2872 0.4149 0.059 Uiso 1 1 calc R . .
C5A C 0.1668(9) 0.2715(2) 0.3279(4) 0.060(2) Uani 1 1 d . . .
H5AA H 0.2109 0.2494 0.3262 0.072 Uiso 1 1 calc R . .
C6A C 0.0700(10) 0.2816(3) 0.2765(5) 0.067(2) Uani 1 1 d . . .
H6AA H 0.0480 0.2669 0.2387 0.080 Uiso 1 1 calc R . .
C7A C 0.0067(9) 0.3135(3) 0.2820(4) 0.062(2) Uani 1 1 d . . .
H7AA H -0.0606 0.3207 0.2479 0.074 Uiso 1 1 calc R . .
C11A C 0.1064(10) 0.4327(2) 0.4042(5) 0.071(3) Uani 1 1 d . . .
H11A H 0.0527 0.4461 0.3679 0.086 Uiso 1 1 calc R . .
H11B H 0.1225 0.4484 0.4433 0.086 Uiso 1 1 calc R . .
C12A C 0.2300(10) 0.4219(2) 0.3854(5) 0.070(2) Uani 1 1 d . . .
N13A N 0.2826(7) 0.39012(18) 0.4106(4) 0.0590(16) Uani 1 1 d . . .
C14A C 0.3937(11) 0.3798(3) 0.3945(6) 0.080(3) Uani 1 1 d . . .
H14A H 0.4321 0.3580 0.4125 0.096 Uiso 1 1 calc R . .
C15A C 0.4533(14) 0.3994(4) 0.3533(7) 0.100(4) Uani 1 1 d . . .
H15A H 0.5304 0.3911 0.3424 0.119 Uiso 1 1 calc R . .
C16A C 0.4001(17) 0.4311(4) 0.3284(9) 0.132(7) Uani 1 1 d . . .
H16A H 0.4411 0.4453 0.3007 0.158 Uiso 1 1 calc R . .
C17A C 0.2871(14) 0.4425(3) 0.3433(7) 0.104(5) Uani 1 1 d . . .
H17A H 0.2484 0.4642 0.3251 0.125 Uiso 1 1 calc R . .
C21A C -0.1132(9) 0.4042(2) 0.4527(5) 0.062(2) Uani 1 1 d . . .
H21A H -0.1637 0.4218 0.4226 0.074 Uiso 1 1 calc R . .
H21B H -0.1665 0.3825 0.4548 0.074 Uiso 1 1 calc R . .
C22A C -0.0771(9) 0.4208(2) 0.5205(5) 0.059(2) Uani 1 1 d . . .
N23A N -0.0290(9) 0.45389(19) 0.5224(4) 0.069(2) Uani 1 1 d . . .
C24A C 0.0047(11) 0.4700(3) 0.5808(6) 0.077(3) Uani 1 1 d . . .
H24A H 0.0400 0.4936 0.5826 0.092 Uiso 1 1 calc R . .
C25A C -0.0099(14) 0.4537(3) 0.6379(6) 0.092(4) Uani 1 1 d . . .
H25A H 0.0135 0.4659 0.6785 0.111 Uiso 1 1 calc R . .
C26A C -0.0589(16) 0.4193(3) 0.6355(6) 0.099(4) Uani 1 1 d . . .
H26A H -0.0701 0.4075 0.6745 0.118 Uiso 1 1 calc R . .
C27A C -0.0913(12) 0.4022(3) 0.5765(5) 0.079(3) Uani 1 1 d . . .
H27A H -0.1229 0.3782 0.5740 0.094 Uiso 1 1 calc R . .
N30A N 0.3570(6) 0.32678(19) 0.5106(3) 0.0548(15) Uani 1 1 d . . .
C31A C 0.4368(8) 0.3104(2) 0.5382(4) 0.0573(18) Uani 1 1 d . . .
C32A C 0.5396(10) 0.2891(3) 0.5746(5) 0.081(3) Uani 1 1 d . . .
H32A H 0.5121 0.2779 0.6122 0.122 Uiso 1 1 calc R . .
H32B H 0.6131 0.3046 0.5900 0.122 Uiso 1 1 calc R . .
H32C H 0.5631 0.2702 0.5462 0.122 Uiso 1 1 calc R . .
N40A N 0.2423(7) 0.3905(2) 0.5472(4) 0.0629(17) Uani 1 1 d . . .
C41A C 0.2827(12) 0.4078(3) 0.5921(6) 0.084(3) Uani 1 1 d . . .
C42A C 0.3351(16) 0.4289(5) 0.6507(8) 0.118(5) Uani 1 1 d . . .
H42A H 0.4280 0.4276 0.6589 0.177 Uiso 1 1 calc R . .
H42B H 0.3041 0.4190 0.6884 0.177 Uiso 1 1 calc R . .
H42C H 0.3080 0.4541 0.6440 0.177 Uiso 1 1 calc R . .
N50A N 0.0927(6) 0.32605(18) 0.5223(3) 0.0515(14) Uani 1 1 d . . .
C51A C 0.0392(9) 0.3078(3) 0.5500(4) 0.061(2) Uani 1 1 d . . .
C52A C -0.0328(11) 0.2850(3) 0.5869(6) 0.082(3) Uani 1 1 d . . .
H52A H -0.0451 0.2977 0.6264 0.123 Uiso 1 1 calc R . .
H52B H 0.0141 0.2625 0.5993 0.123 Uiso 1 1 calc R . .
H52C H -0.1156 0.2793 0.5598 0.123 Uiso 1 1 calc R . .
Ru1B Ru 0.28344(5) 0.360066(14) 1.02851(3) 0.04683(17) Uani 1 1 d . . .
P1B P 0.44618(18) 0.39288(5) 1.07729(10) 0.0494(4) Uani 1 1 d . . .
C1B C 0.4983(8) 0.3712(2) 1.1558(4) 0.0560(18) Uani 1 1 d . . .
H1BA H 0.5906 0.3663 1.1621 0.067 Uiso 1 1 calc R . .
H1BB H 0.4842 0.3877 1.1910 0.067 Uiso 1 1 calc R . .
C2B C 0.4295(7) 0.3365(2) 1.1613(3) 0.0457(14) Uani 1 1 d . . .
N3B N 0.3327(6) 0.32673(15) 1.1107(3) 0.0439(12) Uani 1 1 d . . .
C4B C 0.2720(7) 0.2958(2) 1.1155(4) 0.0500(16) Uani 1 1 d . . .
H4BA H 0.2047 0.2891 1.0809 0.060 Uiso 1 1 calc R . .
C5B C 0.3028(9) 0.2731(2) 1.1685(4) 0.0591(19) Uani 1 1 d . . .
H5BA H 0.2579 0.2510 1.1699 0.071 Uiso 1 1 calc R . .
C6B C 0.3985(9) 0.2825(2) 1.2190(4) 0.062(2) Uani 1 1 d . . .
H6BA H 0.4195 0.2674 1.2564 0.075 Uiso 1 1 calc R . .
C7B C 0.4642(8) 0.3141(2) 1.2153(4) 0.0608(19) Uani 1 1 d . . .
H7BA H 0.5327 0.3206 1.2494 0.073 Uiso 1 1 calc R . .
C11B C 0.3685(9) 0.4347(2) 1.0930(5) 0.064(2) Uani 1 1 d . . .
H11C H 0.4208 0.4478 1.1301 0.077 Uiso 1 1 calc R . .
H11D H 0.3562 0.4505 1.0539 0.077 Uiso 1 1 calc R . .
C12B C 0.2420(8) 0.4247(2) 1.1092(5) 0.0590(19) Uani 1 1 d . . .
N13B N 0.1881(6) 0.39343(17) 1.0845(4) 0.0544(15) Uani 1 1 d . . .
C14B C 0.0763(9) 0.3837(3) 1.1007(6) 0.071(2) Uani 1 1 d . . .
H14B H 0.0391 0.3614 1.0848 0.085 Uiso 1 1 calc R . .
C15B C 0.0150(11) 0.4043(3) 1.1385(7) 0.089(3) Uani 1 1 d . . .
H15B H -0.0635 0.3965 1.1484 0.107 Uiso 1 1 calc R . .
C16B C 0.0677(14) 0.4365(4) 1.1622(8) 0.102(4) Uani 1 1 d . . .
H16B H 0.0251 0.4515 1.1881 0.123 Uiso 1 1 calc R . .
C17B C 0.1823(12) 0.4469(3) 1.1484(7) 0.086(3) Uani 1 1 d . . .
H17B H 0.2206 0.4689 1.1652 0.103 Uiso 1 1 calc R . .
C21B C 0.5895(8) 0.4046(2) 1.0470(4) 0.0562(18) Uani 1 1 d . . .
H21C H 0.6401 0.4220 1.0773 0.067 Uiso 1 1 calc R . .
H21D H 0.6416 0.3826 1.0460 0.067 Uiso 1 1 calc R . .
C22B C 0.5587(9) 0.4207(2) 0.9798(5) 0.061(2) Uani 1 1 d . . .
N23B N 0.5126(8) 0.45446(19) 0.9760(4) 0.0656(19) Uani 1 1 d . . .
C24B C 0.4865(12) 0.4696(3) 0.9171(6) 0.082(3) Uani 1 1 d . . .
H24B H 0.4578 0.4940 0.9146 0.099 Uiso 1 1 calc R . .
C25B C 0.4978(16) 0.4529(3) 0.8598(7) 0.103(4) Uani 1 1 d . . .
H25B H 0.4733 0.4643 0.8185 0.124 Uiso 1 1 calc R . .
C26B C 0.5472(18) 0.4182(4) 0.8660(7) 0.112(5) Uani 1 1 d . . .
H26B H 0.5635 0.4059 0.8284 0.134 Uiso 1 1 calc R . .
C27B C 0.5723(13) 0.4018(3) 0.9243(6) 0.083(3) Uani 1 1 d . . .
H27B H 0.5993 0.3773 0.9276 0.100 Uiso 1 1 calc R . .
N30B N 0.1169(7) 0.32975(19) 0.9868(4) 0.0567(15) Uani 1 1 d . . .
C31B C 0.0356(8) 0.3133(3) 0.9568(4) 0.0602(19) Uani 1 1 d . . .
C32B C -0.0658(9) 0.2923(4) 0.9200(6) 0.088(3) Uani 1 1 d . . .
H32D H -0.0439 0.2852 0.8783 0.132 Uiso 1 1 calc R . .
H32E H -0.1439 0.3067 0.9118 0.132 Uiso 1 1 calc R . .
H32F H -0.0790 0.2706 0.9449 0.132 Uiso 1 1 calc R . .
N40B N 0.2322(7) 0.3929(2) 0.9492(4) 0.0625(18) Uani 1 1 d . . .
C41B C 0.1964(11) 0.4098(3) 0.9051(6) 0.082(3) Uani 1 1 d . . .
C42B C 0.1451(17) 0.4309(5) 0.8460(8) 0.127(6) Uani 1 1 d . . .
H42D H 0.0523 0.4288 0.8362 0.191 Uiso 1 1 calc R . .
H42E H 0.1799 0.4217 0.8090 0.191 Uiso 1 1 calc R . .
H42F H 0.1690 0.4563 0.8534 0.191 Uiso 1 1 calc R . .
N50B N 0.3789(6) 0.32807(18) 0.9754(3) 0.0526(14) Uani 1 1 d . . .
C51B C 0.4340(8) 0.3097(3) 0.9465(4) 0.061(2) Uani 1 1 d . . .
C52B C 0.5039(11) 0.2868(3) 0.9094(6) 0.084(3) Uani 1 1 d . . .
H52D H 0.5852 0.2800 0.9368 0.125 Uiso 1 1 calc R . .
H52E H 0.5194 0.3000 0.8708 0.125 Uiso 1 1 calc R . .
H52F H 0.4543 0.2650 0.8954 0.125 Uiso 1 1 calc R . .
Sb1 Sb 0.27856(5) 0.204471(16) 0.58815(3) 0.06224(19) Uani 1 1 d . . .
F11 F 0.1037(6) 0.2043(2) 0.5805(4) 0.102(2) Uani 1 1 d . . .
F12 F 0.2969(8) 0.2368(2) 0.6570(4) 0.106(2) Uani 1 1 d . . .
F13 F 0.2640(7) 0.24269(18) 0.5286(4) 0.0931(19) Uani 1 1 d . . .
F14 F 0.2593(8) 0.1720(2) 0.5181(4) 0.101(2) Uani 1 1 d . . .
F15 F 0.2919(6) 0.16536(19) 0.6465(3) 0.0887(18) Uani 1 1 d . . .
F16 F 0.4543(6) 0.20453(19) 0.5955(4) 0.097(2) Uani 1 1 d . . .
Sb2 Sb 0.19495(6) 0.206712(17) 0.90808(3) 0.06398(19) Uani 1 1 d . . .
F21 F 0.0194(6) 0.20642(19) 0.9016(4) 0.099(2) Uani 1 1 d . . .
F22 F 0.2081(7) 0.24487(18) 0.9674(4) 0.0930(19) Uani 1 1 d . . .
F23 F 0.1743(9) 0.2396(3) 0.8387(5) 0.120(3) Uani 1 1 d . . .
F24 F 0.1813(6) 0.1677(2) 0.8499(3) 0.0909(18) Uani 1 1 d . . .
F25 F 0.2137(8) 0.17408(19) 0.9778(3) 0.100(2) Uani 1 1 d . . .
F26 F 0.3701(6) 0.2068(2) 0.9150(4) 0.101(2) Uani 1 1 d . . .
Sb3 Sb 0.23578(6) 0.037208(18) 0.75270(3) 0.0693(2) Uani 1 1 d D . .
F31 F 0.0595(8) 0.0274(4) 0.7312(7) 0.126(5) Uani 0.591(11) 1 d PDU A 1
F32 F 0.1937(12) 0.0844(3) 0.7714(7) 0.121(5) Uani 0.591(11) 1 d PDU A 1
F33 F 0.2371(14) 0.0473(4) 0.6683(5) 0.136(5) Uani 0.591(11) 1 d PDU A 1
F34 F 0.2647(11) -0.0114(2) 0.7409(6) 0.105(4) Uani 0.591(11) 1 d PDU A 1
F35 F 0.2284(13) 0.0261(3) 0.8410(4) 0.114(4) Uani 0.591(11) 1 d PDU A 1
F36 F 0.4042(9) 0.0466(4) 0.7784(7) 0.116(4) Uani 0.591(11) 1 d PDU A 1
F31' F 0.0681(10) 0.0442(4) 0.7186(7) 0.086(5) Uiso 0.409(11) 1 d PDU A 2
F32' F 0.2687(16) 0.0858(3) 0.7295(8) 0.115(6) Uiso 0.409(11) 1 d PDU A 2
F33' F 0.2603(15) 0.0254(4) 0.6657(6) 0.097(5) Uiso 0.409(11) 1 d PDU A 2
F34' F 0.2163(16) -0.0101(3) 0.7673(8) 0.112(6) Uiso 0.409(11) 1 d PDU A 2
F35' F 0.2233(18) 0.0516(5) 0.8327(6) 0.146(7) Uiso 0.409(11) 1 d PDU A 2
F36' F 0.4140(10) 0.0324(5) 0.7778(9) 0.106(6) Uiso 0.409(11) 1 d PDU A 2
Sb4 Sb 0.23408(10) 0.159025(19) 0.24614(3) 0.0893(3) Uani 1 1 d D . .
F41 F 0.2687(12) 0.1596(3) 0.1614(4) 0.104(3) Uani 0.739(18) 1 d PDU B 1
F42 F 0.3455(13) 0.1220(4) 0.2682(6) 0.136(4) Uani 0.739(18) 1 d PDU B 1
F43 F 0.1011(12) 0.1283(3) 0.2193(5) 0.125(4) Uani 0.739(18) 1 d PDU B 1
F44 F 0.1266(14) 0.1987(3) 0.2241(5) 0.132(4) Uani 0.739(18) 1 d PDU B 1
F45 F 0.3670(14) 0.1929(4) 0.2717(6) 0.149(5) Uani 0.739(18) 1 d PDU B 1
F46 F 0.2013(12) 0.1601(3) 0.3308(4) 0.106(4) Uani 0.739(18) 1 d PDU B 1
F41' F 0.265(3) 0.1595(9) 0.1618(8) 0.137(10) Uiso 0.261(18) 1 d PDU B 2
F42' F 0.3930(17) 0.1394(8) 0.2771(15) 0.131(9) Uiso 0.261(18) 1 d PDU B 2
F43' F 0.166(3) 0.1126(5) 0.2319(15) 0.130(9) Uiso 0.261(18) 1 d PDU B 2
F44' F 0.0725(17) 0.1784(9) 0.2157(15) 0.144(9) Uiso 0.261(18) 1 d PDU B 2
F45' F 0.299(3) 0.2049(4) 0.2603(15) 0.109(8) Uiso 0.261(18) 1 d PDU B 2
F46' F 0.200(3) 0.1580(9) 0.3306(8) 0.127(10) Uiso 0.261(18) 1 d PDU B 2
O60 O 0.001(4) 0.4698(10) 0.971(2) 0.23(2) Uani 0.50 1 d PDU C -1
C61 C 0.015(12) 0.502(3) 1.001(10) 0.135(15) Uani 0.50 1 d PD C -1
H61A H 0.0206 0.5001 1.0490 0.161 Uiso 0.50 1 calc PR C -1
H61B H -0.0540 0.5193 0.9829 0.161 Uiso 0.50 1 calc PR C -1
C62 C 0.149(4) 0.5147(11) 0.984(2) 0.138(12) Uani 0.50 1 d PDU C -1
H62A H 0.1716 0.5386 1.0023 0.207 Uiso 0.50 1 calc PR C -1
H62B H 0.1407 0.5156 0.9361 0.207 Uiso 0.50 1 calc PR C -1
H62C H 0.2145 0.4972 1.0020 0.207 Uiso 0.50 1 calc PR C -1
C63 C -0.118(4) 0.4579(14) 0.976(3) 0.172(18) Uani 0.50 1 d PDU C -1
H63A H -0.1851 0.4742 0.9534 0.207 Uiso 0.50 1 calc PR C -1
H63B H -0.1261 0.4547 1.0219 0.207 Uiso 0.50 1 calc PR C -1
C64 C -0.118(5) 0.4200(13) 0.939(3) 0.19(2) Uani 0.50 1 d PDU C -1
H64A H -0.1979 0.4073 0.9393 0.288 Uiso 0.50 1 calc PR C -1
H64B H -0.0466 0.4052 0.9604 0.288 Uiso 0.50 1 calc PR C -1
H64C H -0.1101 0.4243 0.8931 0.288 Uiso 0.50 1 calc PR C -1
O70 O 0.498(3) 0.4672(8) 0.5302(16) 0.156(10) Uani 0.50 1 d PD D -1
C71 C 0.502(9) 0.5019(17) 0.509(8) 0.14(3) Uani 0.50 1 d PD D -1
H71A H 0.5090 0.5030 0.4623 0.164 Uiso 0.50 1 calc PR D -1
H71B H 0.5722 0.5157 0.5356 0.164 Uiso 0.50 1 calc PR D -1
C72 C 0.366(5) 0.5157(14) 0.520(3) 0.22(3) Uani 0.50 1 d PDU D -1
H72A H 0.3543 0.5410 0.5065 0.328 Uiso 0.50 1 calc PR D -1
H72B H 0.3615 0.5134 0.5663 0.328 Uiso 0.50 1 calc PR D -1
H72C H 0.2991 0.5010 0.4937 0.328 Uiso 0.50 1 calc PR D -1
C73 C 0.597(4) 0.4500(13) 0.512(2) 0.17(2) Uani 0.50 1 d PD D -1
H73A H 0.6791 0.4616 0.5313 0.204 Uiso 0.50 1 calc PR D -1
H73B H 0.5879 0.4488 0.4641 0.204 Uiso 0.50 1 calc PR D -1
C74 C 0.583(4) 0.4111(10) 0.543(2) 0.155(15) Uani 0.50 1 d PDU D -1
H74A H 0.6477 0.3948 0.5318 0.232 Uiso 0.50 1 calc PR D -1
H74B H 0.4986 0.4014 0.5259 0.232 Uiso 0.50 1 calc PR D -1
H74C H 0.5954 0.4132 0.5909 0.232 Uiso 0.50 1 calc PR D -1
N80 N 0.358(3) 0.0278(8) 0.2883(17) 0.135(9) Uani 0.50 1 d PU . .
C81 C 0.270(3) 0.0308(9) 0.2473(15) 0.102(8) Uani 0.50 1 d PU . .
C82 C 0.164(3) 0.0392(8) 0.201(2) 0.132(13) Uani 0.50 1 d P . .
H82A H 0.0883 0.0378 0.2206 0.198 Uiso 0.50 1 calc PR . .
H82B H 0.1560 0.0221 0.1645 0.198 Uiso 0.50 1 calc PR . .
H82C H 0.1723 0.0638 0.1846 0.198 Uiso 0.50 1 calc PR . .
N90 N 0.236(3) 0.3673(12) 0.7502(18) 0.170(17) Uani 0.50 1 d P . .
C91 C 0.238(3) 0.3389(8) 0.7469(13) 0.096(8) Uani 0.50 1 d P . .
C92 C 0.239(5) 0.3048(13) 0.742(2) 0.20(3) Uani 0.50 1 d P . .
H92A H 0.1527 0.2954 0.7376 0.305 Uiso 0.50 1 calc PR . .
H92B H 0.2927 0.2946 0.7814 0.305 Uiso 0.50 1 calc PR . .
H92C H 0.2740 0.2980 0.7036 0.305 Uiso 0.50 1 calc PR . .

loop_
_atom_site_aniso_label
_atom_site_aniso_U_11
_atom_site_aniso_U_22
_atom_site_aniso_U_33
_atom_site_aniso_U_23
_atom_site_aniso_U_13
_atom_site_aniso_U_12
Ru1A 0.0549(3) 0.0447(3) 0.0511(3) -0.0012(2) 0.0168(2) 0.0034(2)
P1A 0.0633(11) 0.0436(9) 0.0605(11) 0.0025(8) 0.0223(9) 0.0109(8)
C1A 0.080(6) 0.067(5) 0.061(5) 0.005(4) 0.009(4) 0.032(5)
C2A 0.064(5) 0.056(4) 0.047(4) 0.004(3) 0.020(3) 0.011(4)
N3A 0.053(3) 0.043(3) 0.040(3) -0.001(2) 0.008(2) 0.003(2)
C4A 0.057(4) 0.047(4) 0.045(4) -0.006(3) 0.013(3) 0.005(3)
C5A 0.069(5) 0.050(4) 0.066(5) 0.000(4) 0.022(4) 0.012(4)
C6A 0.081(6) 0.066(5) 0.055(5) -0.012(4) 0.019(4) 0.005(4)
C7A 0.064(5) 0.069(5) 0.052(4) -0.003(4) 0.009(4) 0.017(4)
C11A 0.091(7) 0.050(4) 0.083(6) 0.013(4) 0.040(5) 0.013(4)
C12A 0.083(6) 0.056(5) 0.083(6) 0.007(4) 0.042(5) 0.006(4)
N13A 0.072(4) 0.052(3) 0.058(4) 0.000(3) 0.025(3) 0.004(3)
C14A 0.094(7) 0.064(5) 0.098(8) 0.005(5) 0.056(6) 0.014(5)
C15A 0.107(9) 0.092(8) 0.116(10) 0.027(7) 0.062(8) 0.014(7)
C16A 0.145(13) 0.112(10) 0.172(16) 0.053(11) 0.115(13) 0.023(10)
C17A 0.130(11) 0.076(7) 0.127(11) 0.040(7) 0.076(9) 0.025(7)
C21A 0.067(5) 0.046(4) 0.077(6) -0.001(4) 0.024(4) 0.007(4)
C22A 0.072(5) 0.043(4) 0.070(5) -0.002(3) 0.029(4) 0.009(3)
N23A 0.088(5) 0.047(3) 0.081(5) -0.001(3) 0.036(4) 0.000(3)
C24A 0.091(7) 0.054(5) 0.094(7) -0.013(5) 0.036(6) -0.005(5)
C25A 0.111(9) 0.094(8) 0.080(7) -0.023(6) 0.039(7) -0.018(7)
C26A 0.155(13) 0.082(7) 0.071(7) 0.000(6) 0.052(8) -0.014(8)
C27A 0.112(8) 0.058(5) 0.075(6) 0.001(4) 0.039(6) -0.013(5)
N30A 0.052(4) 0.060(4) 0.054(4) -0.002(3) 0.013(3) -0.001(3)
C31A 0.045(4) 0.068(5) 0.056(4) 0.007(4) 0.003(3) 0.008(4)
C32A 0.066(6) 0.104(8) 0.068(6) 0.023(6) -0.004(5) 0.002(5)
N40A 0.068(4) 0.060(4) 0.064(4) -0.010(3) 0.021(4) -0.001(3)
C41A 0.088(7) 0.077(6) 0.091(8) -0.024(6) 0.029(6) -0.003(5)
C42A 0.126(12) 0.117(11) 0.110(11) -0.055(9) 0.019(9) -0.019(9)
N50A 0.049(3) 0.053(3) 0.053(3) 0.002(3) 0.009(3) 0.004(3)
C51A 0.061(5) 0.067(5) 0.062(5) 0.014(4) 0.024(4) 0.011(4)
C52A 0.080(7) 0.099(7) 0.075(7) 0.030(6) 0.033(5) 0.008(6)
Ru1B 0.0456(3) 0.0458(3) 0.0493(3) 0.0053(2) 0.0099(2) -0.0003(2)
P1B 0.0492(9) 0.0430(9) 0.0564(11) 0.0013(7) 0.0114(8) -0.0050(7)
C1B 0.058(4) 0.054(4) 0.050(4) -0.001(3) -0.004(3) -0.009(3)
C2B 0.041(3) 0.052(4) 0.044(3) 0.001(3) 0.005(3) -0.004(3)
N3B 0.048(3) 0.042(3) 0.044(3) 0.002(2) 0.015(2) 0.003(2)
C4B 0.051(4) 0.054(4) 0.047(4) 0.001(3) 0.013(3) -0.011(3)
C5B 0.065(5) 0.054(4) 0.061(5) 0.010(4) 0.020(4) -0.004(4)
C6B 0.075(5) 0.060(5) 0.053(4) 0.016(4) 0.016(4) 0.000(4)
C7B 0.059(5) 0.068(5) 0.053(4) 0.010(4) 0.006(4) -0.001(4)
C11B 0.073(5) 0.044(4) 0.081(6) 0.000(4) 0.027(5) -0.006(4)
C12B 0.063(5) 0.048(4) 0.069(5) 0.004(4) 0.022(4) 0.006(3)
N13B 0.046(3) 0.048(3) 0.070(4) 0.002(3) 0.014(3) 0.002(3)
C14B 0.060(5) 0.063(5) 0.096(7) 0.000(5) 0.032(5) -0.003(4)
C15B 0.068(6) 0.089(7) 0.122(10) -0.017(7) 0.046(7) 0.000(5)
C16B 0.106(9) 0.087(8) 0.132(11) -0.031(8) 0.070(9) 0.003(7)
C17B 0.093(7) 0.063(5) 0.114(9) -0.017(6) 0.049(7) -0.004(5)
C21B 0.055(4) 0.049(4) 0.066(5) 0.003(3) 0.016(4) -0.005(3)
C22B 0.067(5) 0.042(4) 0.080(6) 0.010(4) 0.034(4) 0.002(3)
N23B 0.078(5) 0.047(3) 0.078(5) 0.004(3) 0.030(4) -0.004(3)
C24B 0.101(8) 0.063(5) 0.091(7) 0.024(5) 0.039(6) 0.019(5)
C25B 0.138(12) 0.081(7) 0.101(9) 0.026(7) 0.050(9) 0.019(8)
C26B 0.172(15) 0.090(8) 0.084(8) 0.005(7) 0.051(9) 0.031(9)
C27B 0.124(9) 0.056(5) 0.076(7) -0.001(5) 0.037(6) 0.015(6)
N30B 0.055(4) 0.058(4) 0.059(4) 0.003(3) 0.014(3) 0.002(3)
C31B 0.045(4) 0.069(5) 0.065(5) -0.006(4) 0.008(4) -0.002(4)
C32B 0.051(5) 0.121(9) 0.083(7) -0.035(7) -0.007(5) 0.004(5)
N40B 0.053(4) 0.069(4) 0.064(4) 0.026(4) 0.007(3) 0.004(3)
C41B 0.074(6) 0.084(7) 0.082(7) 0.027(6) 0.003(5) 0.000(5)
C42B 0.127(12) 0.143(13) 0.101(10) 0.063(10) -0.002(9) 0.010(10)
N50B 0.055(3) 0.057(3) 0.047(3) 0.001(3) 0.013(3) -0.009(3)
C51B 0.053(4) 0.077(5) 0.054(4) -0.014(4) 0.015(4) -0.015(4)
C52B 0.078(7) 0.092(7) 0.087(7) -0.026(6) 0.032(6) -0.010(6)
Sb1 0.0505(3) 0.0649(3) 0.0697(4) 0.0027(3) 0.0077(2) -0.0027(2)
F11 0.050(3) 0.143(6) 0.109(5) 0.024(5) 0.007(3) -0.010(3)
F12 0.113(5) 0.105(5) 0.095(5) -0.037(4) 0.006(4) 0.002(4)
F13 0.092(4) 0.073(4) 0.112(5) 0.027(3) 0.016(4) -0.002(3)
F14 0.135(6) 0.086(4) 0.088(4) -0.007(3) 0.037(4) -0.027(4)
F15 0.083(4) 0.091(4) 0.084(4) 0.023(3) -0.004(3) -0.010(3)
F16 0.063(3) 0.089(4) 0.142(6) 0.009(4) 0.024(4) 0.003(3)
Sb2 0.0542(3) 0.0686(4) 0.0679(4) -0.0035(3) 0.0085(3) -0.0036(2)
F21 0.058(3) 0.094(4) 0.147(7) -0.017(4) 0.026(4) -0.013(3)
F22 0.086(4) 0.077(4) 0.110(5) -0.030(3) 0.004(4) -0.003(3)
F23 0.126(6) 0.118(6) 0.116(6) 0.039(5) 0.027(5) -0.003(5)
F24 0.084(4) 0.097(4) 0.085(4) -0.025(3) 0.001(3) 0.001(3)
F25 0.144(7) 0.081(4) 0.077(4) 0.008(3) 0.025(4) 0.021(4)
F26 0.058(3) 0.136(6) 0.106(5) -0.021(4) 0.011(3) -0.001(3)
Sb3 0.0713(4) 0.0631(4) 0.0654(4) -0.0067(2) -0.0068(3) 0.0095(3)
F31 0.078(7) 0.131(10) 0.155(10) -0.056(9) -0.009(7) 0.004(7)
F32 0.123(9) 0.081(7) 0.146(10) -0.012(7) -0.007(8) 0.016(7)
F33 0.169(11) 0.157(11) 0.082(7) 0.041(8) 0.025(8) 0.013(10)
F34 0.115(8) 0.071(6) 0.126(9) -0.033(6) 0.017(7) 0.025(5)
F35 0.173(10) 0.098(8) 0.070(6) -0.010(6) 0.020(7) 0.010(8)
F36 0.104(8) 0.103(9) 0.141(10) -0.027(8) 0.022(7) -0.028(7)
Sb4 0.1593(8) 0.0560(4) 0.0661(4) -0.0019(3) 0.0557(5) -0.0018(4)
F41 0.171(9) 0.095(6) 0.062(5) 0.004(4) 0.061(5) 0.023(6)
F42 0.165(10) 0.150(10) 0.097(7) 0.012(7) 0.035(7) 0.028(9)
F43 0.155(9) 0.127(8) 0.092(7) -0.015(6) 0.022(7) -0.025(8)
F44 0.212(11) 0.095(7) 0.101(7) -0.007(5) 0.062(7) 0.038(7)
F45 0.192(11) 0.152(9) 0.116(8) -0.003(7) 0.067(8) -0.049(9)
F46 0.175(9) 0.100(6) 0.059(4) -0.009(4) 0.064(5) -0.028(6)
O60 0.24(3) 0.23(3) 0.23(3) 0.003(19) 0.027(18) 0.010(19)
C61 0.11(6) 0.10(3) 0.18(3) 0.03(3) 0.00(5) -0.03(2)
C62 0.137(19) 0.132(18) 0.129(18) 0.022(15) -0.011(15) -0.002(16)
C63 0.15(2) 0.18(2) 0.19(3) 0.007(18) 0.047(18) -0.013(18)
C64 0.18(3) 0.20(3) 0.20(3) 0.007(19) 0.034(19) -0.012(19)
O70 0.14(2) 0.16(2) 0.16(2) 0.00(2) 0.011(18) 0.048(19)
C71 0.15(3) 0.14(3) 0.12(8) -0.02(3) 0.03(3) 0.04(2)
C72 0.21(3) 0.22(3) 0.22(3) 0.01(2) 0.03(2) 0.02(2)
C73 0.12(3) 0.25(6) 0.15(4) -0.03(4) 0.07(3) 0.02(3)
C74 0.14(2) 0.16(2) 0.17(2) -0.012(17) 0.050(17) 0.008(17)
N80 0.120(15) 0.126(15) 0.150(17) 0.049(14) 0.003(14) -0.017(13)
C81 0.113(16) 0.093(14) 0.110(15) 0.002(12) 0.048(14) -0.016(12)
C82 0.11(2) 0.085(18) 0.20(4) -0.02(2) 0.03(2) 0.000(17)
N90 0.18(4) 0.14(3) 0.22(5) -0.02(2) 0.11(4) 0.02(2)
C91 0.13(2) 0.062(13) 0.095(18) 0.005(11) 0.022(16) 0.006(13)
C92 0.26(7) 0.12(3) 0.18(5) -0.04(3) -0.07(5) -0.03(3)

loop_
_atom_type_symbol
_atom_type_description
_atom_type_scat_dispersion_real
_atom_type_scat_dispersion_imag
_atom_type_scat_source
C C 0.0181 0.0091 'International Tables Vol C Tables 4.2.6.8 and 6.1.1.4'
H H 0.0000 0.0000 'International Tables Vol C Tables 4.2.6.8 and 6.1.1.4'
N N 0.0311 0.0180 'International Tables Vol C Tables 4.2.6.8 and 6.1.1.4'
F F 0.0727 0.0534 'International Tables Vol C Tables 4.2.6.8 and 6.1.1.4'
P P 0.2955 0.4335 'International Tables Vol C Tables 4.2.6.8 and 6.1.1.4'
Ru Ru 0.0552 3.2960 'International Tables Vol C Tables 4.2.6.8 and 6.1.1.4'
Sb Sb -0.0562 5.8946 'International Tables Vol C Tables 4.2.6.8 and 6.1.1.4'
O O 0.0492 0.0322 'International Tables Vol C Tables 4.2.6.8 and 6.1.1.4'

loop_
_geom_angle_atom_site_label_1
_geom_angle_atom_site_label_2
_geom_angle_atom_site_label_3
_geom_angle
N40A Ru1A N50A 89.8(3)
N40A Ru1A N13A 92.2(3)
N50A Ru1A N13A 177.5(3)
N40A Ru1A N3A 178.9(3)
N50A Ru1A N3A 91.2(3)
N13A Ru1A N3A 86.8(3)
N40A Ru1A N30A 84.9(3)
N50A Ru1A N30A 86.7(3)
N13A Ru1A N30A 95.0(3)
N3A Ru1A N30A 95.7(2)
N40A Ru1A P1A 95.8(2)
N50A Ru1A P1A 97.48(19)
N13A Ru1A P1A 80.8(2)
N3A Ru1A P1A 83.53(17)
N30A Ru1A P1A 175.73(19)
C11A P1A C21A 107.6(4)
C11A P1A C1A 106.7(5)
C21A P1A C1A 105.7(5)
C11A P1A Ru1A 101.9(4)
C21A P1A Ru1A 128.3(3)
C1A P1A Ru1A 105.1(3)
C2A C1A P1A 110.1(6)
N3A C2A C7A 121.2(7)
N3A C2A C1A 119.4(7)
C7A C2A C1A 119.3(8)
C4A N3A C2A 118.2(6)
C4A N3A Ru1A 120.2(5)
C2A N3A Ru1A 121.6(5)
N3A C4A C5A 122.9(8)
C4A C5A C6A 118.9(8)
C7A C6A C5A 118.2(8)
C2A C7A C6A 120.5(8)
C12A C11A P1A 107.0(6)
N13A C12A C17A 121.1(9)
N13A C12A C11A 116.6(8)
C17A C12A C11A 122.3(9)
C14A N13A C12A 117.7(8)
C14A N13A Ru1A 121.6(6)
C12A N13A Ru1A 120.6(6)
N13A C14A C15A 123.0(10)
C16A C15A C14A 118.8(11)
C15A C16A C17A 120.0(11)
C16A C17A C12A 119.3(11)
C22A C21A P1A 111.0(7)
N23A C22A C27A 122.5(9)
N23A C22A C21A 115.5(8)
C27A C22A C21A 122.1(8)
C22A N23A C24A 118.2(8)
N23A C24A C25A 122.5(10)
C24A C25A C26A 118.8(11)
C27A C26A C25A 119.4(11)
C26A C27A C22A 118.5(10)
C31A N30A Ru1A 172.1(7)
N30A C31A C32A 179.3(11)
C41A N40A Ru1A 174.0(9)
N40A C41A C42A 178.2(15)
C51A N50A Ru1A 177.8(7)
N50A C51A C52A 178.2(10)
N50B Ru1B N40B 89.6(3)
N50B Ru1B N3B 91.5(2)
N40B Ru1B N3B 178.8(3)
N50B Ru1B N13B 178.9(3)
N40B Ru1B N13B 90.8(3)
N3B Ru1B N13B 88.1(2)
N50B Ru1B N30B 86.7(3)
N40B Ru1B N30B 84.9(3)
N3B Ru1B N30B 94.7(3)
N13B Ru1B N30B 94.4(3)
N50B Ru1B P1B 97.76(19)
N40B Ru1B P1B 96.4(2)
N3B Ru1B P1B 83.98(18)
N13B Ru1B P1B 81.18(19)
N30B Ru1B P1B 175.38(19)
C1B P1B C11B 106.7(4)
C1B P1B C21B 106.4(4)
C11B P1B C21B 107.8(4)
C1B P1B Ru1B 104.5(3)
C11B P1B Ru1B 101.7(3)
C21B P1B Ru1B 128.1(3)
C2B C1B P1B 112.2(5)
N3B C2B C7B 120.6(7)
N3B C2B C1B 118.5(6)
C7B C2B C1B 120.9(7)
C4B N3B C2B 118.4(6)
C4B N3B Ru1B 121.2(5)
C2B N3B Ru1B 120.4(5)
N3B C4B C5B 122.7(8)
C6B C5B C4B 119.3(8)
C5B C6B C7B 119.4(8)
C6B C7B C2B 119.5(8)
C12B C11B P1B 107.0(6)
N13B C12B C17B 121.1(8)
N13B C12B C11B 117.7(7)
C17B C12B C11B 121.3(9)
C12B N13B C14B 117.8(8)
C12B N13B Ru1B 119.9(5)
C14B N13B Ru1B 122.1(6)
C15B C14B N13B 123.2(10)
C14B C15B C16B 119.2(10)
C15B C16B C17B 119.5(10)
C16B C17B C12B 119.2(10)
C22B C21B P1B 111.6(6)
N23B C22B C27B 121.4(9)
N23B C22B C21B 116.0(8)
C27B C22B C21B 122.5(8)
C24B N23B C22B 117.3(9)
N23B C24B C25B 125.0(10)
C24B C25B C26B 115.8(12)
C27B C26B C25B 120.8(12)
C26B C27B C22B 119.5(10)
C31B N30B Ru1B 170.2(7)
N30B C31B C32B 179.1(12)
C41B N40B Ru1B 175.3(8)
N40B C41B C42B 177.7(14)
C51B N50B Ru1B 178.7(8)
N50B C51B C52B 179.3(11)
F12 Sb1 F11 91.4(4)
F12 Sb1 F16 88.9(4)
F11 Sb1 F16 179.7(4)
F12 Sb1 F13 90.4(4)
F11 Sb1 F13 89.5(3)
F16 Sb1 F13 90.5(3)
F12 Sb1 F14 179.6(4)
F11 Sb1 F14 88.4(4)
F16 Sb1 F14 91.3(4)
F13 Sb1 F14 89.2(3)
F12 Sb1 F15 90.8(4)
F11 Sb1 F15 90.2(3)
F16 Sb1 F15 89.8(3)
F13 Sb1 F15 178.7(3)
F14 Sb1 F15 89.6(3)
F26 Sb2 F21 179.6(4)
F26 Sb2 F22 90.1(3)
F21 Sb2 F22 89.9(3)
F26 Sb2 F23 91.5(4)
F21 Sb2 F23 88.8(4)
F22 Sb2 F23 90.1(4)
F26 Sb2 F25 89.1(4)
F21 Sb2 F25 90.5(4)
F22 Sb2 F25 89.5(3)
F23 Sb2 F25 179.2(4)
F26 Sb2 F24 90.2(3)
F21 Sb2 F24 89.8(3)
F22 Sb2 F24 178.8(3)
F23 Sb2 F24 91.1(4)
F25 Sb2 F24 89.3(3)
F35' Sb3 F34' 95.8(6)
F33 Sb3 F36 93.1(5)
F35' Sb3 F31' 94.4(6)
F34' Sb3 F31' 93.8(5)
F33 Sb3 F34 92.3(5)
F36 Sb3 F34 92.4(5)
F33 Sb3 F32 93.3(5)
F36 Sb3 F32 91.5(5)
F34 Sb3 F32 173.0(5)
F35' Sb3 F36' 91.3(6)
F34' Sb3 F36' 90.3(6)
F31' Sb3 F36' 172.6(6)
F33 Sb3 F31 90.2(5)
F36 Sb3 F31 176.6(6)
F34 Sb3 F31 88.1(4)
F32 Sb3 F31 87.6(4)
F33 Sb3 F35 178.0(6)
F36 Sb3 F35 88.9(5)
F34 Sb3 F35 87.5(4)
F32 Sb3 F35 86.8(4)
F31 Sb3 F35 87.8(5)
F35' Sb3 F32' 90.3(6)
F34' Sb3 F32' 173.0(6)
F31' Sb3 F32' 89.1(5)
F36' Sb3 F32' 86.1(5)
F35' Sb3 F33' 174.5(7)
F34' Sb3 F33' 88.9(5)
F31' Sb3 F33' 88.2(5)
F36' Sb3 F33' 85.7(5)
F32' Sb3 F33' 84.9(5)
F42 Sb4 F43 92.6(5)
F45' Sb4 F42' 90.6(7)
F45' Sb4 F41' 90.7(7)
F42' Sb4 F41' 90.7(7)
F45' Sb4 F46' 90.2(7)
F42' Sb4 F46' 89.8(7)
F41' Sb4 F46' 179.0(9)
F42 Sb4 F46 90.6(4)
F43 Sb4 F46 91.4(4)
F45' Sb4 F43' 179.4(8)
F42' Sb4 F43' 90.0(7)
F41' Sb4 F43' 89.6(7)
F46' Sb4 F43' 89.5(7)
F42 Sb4 F44 177.0(5)
F43 Sb4 F44 90.3(5)
F46 Sb4 F44 89.8(4)
F45' Sb4 F44' 89.9(7)
F42' Sb4 F44' 179.1(9)
F41' Sb4 F44' 90.0(7)
F46' Sb4 F44' 89.5(7)
F43' Sb4 F44' 89.5(6)
F42 Sb4 F41 90.4(4)
F43 Sb4 F41 90.2(4)
F46 Sb4 F41 178.1(4)
F44 Sb4 F41 89.1(4)
F42 Sb4 F45 90.3(5)
F43 Sb4 F45 177.0(5)
F46 Sb4 F45 89.4(4)
F44 Sb4 F45 86.7(5)
F41 Sb4 F45 89.0(4)
C61 O60 C63 106(4)
O60 C61 C62 100(3)
O60 C63 C64 99(3)
C73 O70 C71 106(4)
O70 C71 C72 100(3)
O70 C73 C74 100(3)
N80 C81 C82 172(4)
N90 C91 C92 179(5)

loop_
_geom_bond_atom_site_label_1
_geom_bond_atom_site_label_2
_geom_bond_distance
Ru1A N40A 2.022(8)
Ru1A N50A 2.040(7)
Ru1A N13A 2.085(7)
Ru1A N3A 2.098(6)
Ru1A N30A 2.170(7)
Ru1A P1A 2.210(2)
P1A C11A 1.812(9)
P1A C21A 1.823(9)
P1A C1A 1.857(10)
C1A C2A 1.510(11)
C2A N3A 1.360(10)
C2A C7A 1.367(12)
N3A C4A 1.347(9)
C4A C5A 1.366(12)
C5A C6A 1.392(14)
C6A C7A 1.378(13)
C11A C12A 1.508(13)
C12A N13A 1.365(12)
C12A C17A 1.389(14)
N13A C14A 1.354(12)
C14A C15A 1.373(15)
C15A C16A 1.36(2)
C16A C17A 1.374(19)
C21A C22A 1.521(13)
C22A N23A 1.328(11)
C22A C27A 1.389(13)
N23A C24A 1.340(14)
C24A C25A 1.370(17)
C25A C26A 1.375(18)
C26A C27A 1.366(17)
N30A C31A 1.115(11)
C31A C32A 1.447(13)
N40A C41A 1.148(14)
C41A C42A 1.467(17)
N50A C51A 1.117(11)
C51A C52A 1.461(13)
Ru1B N50B 2.028(7)
Ru1B N40B 2.041(7)
Ru1B N3B 2.095(6)
Ru1B N13B 2.095(7)
Ru1B N30B 2.148(7)
Ru1B P1B 2.208(2)
P1B C1B 1.813(8)
P1B C11B 1.820(9)
P1B C21B 1.823(8)
C1B C2B 1.498(11)
C2B N3B 1.377(9)
C2B C7B 1.388(11)
N3B C4B 1.331(9)
C4B C5B 1.378(11)
C5B C6B 1.368(14)
C6B C7B 1.377(13)
C11B C12B 1.506(12)
C12B N13B 1.351(11)
C12B C17B 1.398(13)
N13B C14B 1.357(11)
C14B C15B 1.353(14)
C15B C16B 1.370(18)
C16B C17B 1.371(17)
C21B C22B 1.501(13)
C22B N23B 1.340(11)
C22B C27B 1.384(14)
N23B C24B 1.329(14)
C24B C25B 1.372(18)
C25B C26B 1.387(19)
C26B C27B 1.338(18)
N30B C31B 1.147(11)
C31B C32B 1.433(13)
N40B C41B 1.115(12)
C41B C42B 1.475(16)
N50B C51B 1.146(11)
C51B C52B 1.448(13)
Sb1 F12 1.851(7)
Sb1 F11 1.852(6)
Sb1 F16 1.863(6)
Sb1 F13 1.870(6)
Sb1 F14 1.871(7)
Sb1 F15 1.879(6)
Sb2 F26 1.857(6)
Sb2 F21 1.863(6)
Sb2 F22 1.865(6)
Sb2 F23 1.870(8)
Sb2 F25 1.871(7)
Sb2 F24 1.874(6)
Sb3 F35' 1.780(11)
Sb3 F34' 1.797(11)
Sb3 F33 1.801(9)
Sb3 F36 1.817(9)
Sb3 F31' 1.822(10)
Sb3 F34 1.852(8)
Sb3 F32 1.865(9)
Sb3 F36' 1.892(11)
Sb3 F31 1.893(9)
Sb3 F35 1.902(9)
Sb3 F32' 1.915(11)
Sb3 F33' 1.930(10)
Sb4 F42 1.819(9)
Sb4 F43 1.826(9)
Sb4 F45' 1.839(12)
Sb4 F42' 1.852(12)
Sb4 F41' 1.853(12)
Sb4 F46' 1.865(12)
Sb4 F46 1.865(6)
Sb4 F43' 1.867(12)
Sb4 F44 1.871(9)
Sb4 F44' 1.871(13)
Sb4 F41 1.873(6)
Sb4 F45 1.898(10)
O60 C61 1.36(4)
O60 C63 1.37(4)
C61 C62 1.61(5)
C63 C64 1.60(5)
O70 C73 1.36(4)
O70 C71 1.36(4)
C71 C72 1.60(5)
C73 C74 1.60(5)
N80 C81 1.14(4)
C81 C82 1.38(5)
N90 C91 1.05(5)
C91 C92 1.27(5)
